data_7152490
loop_
_publ_author_name
'Hashimoto, Yoshimitsu'
'Takada, Akiomi'
'Takikawa, Hiroshi'
'Suzuki, Keisuke'

_publ_section_title
;
 Synthesis of isoxazoles en route to semi-aromatized polyketides:
 dehydrogenation of benzonitrile oxide-para-quinone acetal cycloadducts.
;
_journal_issue 30
_journal_name_full 'Organic &amp; biomolecular chemistry'
_journal_page_first 6003
_journal_page_last 6009
_journal_paper_doi 10.1039/c2ob25423a
_journal_volume 10
_journal_year 2012
_chemical_formula_moiety 'C22 H25 N O9'
_chemical_formula_sum 'C22 H25 N O9'
_chemical_formula_weight 447.43
_chemical_name_systematic
;
?
;
_space_group_IT_number 2
_symmetry_cell_setting triclinic
_symmetry_Int_Tables_number 2
_symmetry_space_group_name_Hall '-P 1'
_symmetry_space_group_name_H-M 'P -1'
_atom_sites_solution_hydrogens geom
_atom_sites_solution_primary direct
_atom_sites_solution_secondary difmap
_audit_creation_method SHELXL-97
_cell_angle_alpha 72.852(10)
_cell_angle_beta 83.715(8)
_cell_angle_gamma 89.902(11)
_cell_formula_units_Z 2
_cell_length_a 7.3141(14)
_cell_length_b 11.871(3)
_cell_length_c 12.579(2)
_cell_measurement_reflns_used 6823
_cell_measurement_temperature 173(2)
_cell_measurement_theta_max 32.09
_cell_measurement_theta_min 1.80
_cell_volume 1036.8(4)
_computing_cell_refinement 'DENZO HKL2000 (W.Minor)'
_computing_data_collection 'PROCESS-AUTO (Rigaku, 1998)'
_computing_data_reduction 'DENZO HKL2000 (W.Minor)'
_computing_molecular_graphics 'ORTEP-3 for windows(Farrugia,1998)'
_computing_publication_material 'SHELXL-97 (Sheldrick, 1997)'
_computing_structure_refinement 'SHELXL-97 (Sheldrick, 1997)'
_computing_structure_solution 'SHELXS-97 (Sheldrick, 1990)'
_diffrn_ambient_temperature 173(2)
_diffrn_measured_fraction_theta_full 0.942
_diffrn_measured_fraction_theta_max 0.942
_diffrn_measurement_device_type 'Rigaku R-AXIS RAPID IP area detector system'
_diffrn_measurement_method \wscan
_diffrn_radiation_monochromator graphite
_diffrn_radiation_probe x-ray
_diffrn_radiation_source 'rotating-anode X-ray tube'
_diffrn_radiation_type MoK\a
_diffrn_radiation_wavelength 0.71075
_diffrn_reflns_av_R_equivalents 0.0193
_diffrn_reflns_av_sigmaI/netI 0.0299
_diffrn_reflns_limit_h_max 10
_diffrn_reflns_limit_h_min -10
_diffrn_reflns_limit_k_max 17
_diffrn_reflns_limit_k_min -17
_diffrn_reflns_limit_l_max 17
_diffrn_reflns_limit_l_min -18
_diffrn_reflns_number 13525
_diffrn_reflns_theta_full 32.09
_diffrn_reflns_theta_max 32.09
_diffrn_reflns_theta_min 1.80
_exptl_absorpt_coefficient_mu 0.112
_exptl_absorpt_correction_T_max 0.9889
_exptl_absorpt_correction_T_min 0.9513
_exptl_absorpt_correction_type multi-scan
_exptl_absorpt_process_details SCALEPACK
_exptl_crystal_colour colorless
_exptl_crystal_density_diffrn 1.433
_exptl_crystal_density_method 'not measured'
_exptl_crystal_description flatplate
_exptl_crystal_F_000 472
_exptl_crystal_size_max 0.45
_exptl_crystal_size_mid 0.20
_exptl_crystal_size_min 0.10
_refine_diff_density_max 0.445
_refine_diff_density_min -0.247
_refine_diff_density_rms 0.053
_refine_ls_extinction_method none
_refine_ls_goodness_of_fit_ref 1.068
_refine_ls_hydrogen_treatment mixed
_refine_ls_matrix_type full
_refine_ls_number_parameters 298
_refine_ls_number_reflns 6823
_refine_ls_number_restraints 0
_refine_ls_restrained_S_all 1.068
_refine_ls_R_factor_all 0.0536
_refine_ls_R_factor_gt 0.0445
_refine_ls_shift/su_max 0.001
_refine_ls_shift/su_mean 0.000
_refine_ls_structure_factor_coef Fsqd
_refine_ls_weighting_details 'calc w=1/[\s^2^(Fo^2^)+(0.0591P)^2^+0.3668P] where P=(Fo^2^+2Fc^2^)/3'
_refine_ls_weighting_scheme calc
_refine_ls_wR_factor_gt 0.1155
_refine_ls_wR_factor_ref 0.1277
_reflns_number_gt 5888
_reflns_number_total 6823
_reflns_threshold_expression >2sigma(I)
_cod_data_source_file c2ob25423a.txt
_cod_data_source_block s1
_cod_database_code 7152490

loop_
_symmetry_equiv_pos_as_xyz
'x, y, z'
'-x, -y, -z'

loop_
_atom_site_label
_atom_site_type_symbol
_atom_site_fract_x
_atom_site_fract_y
_atom_site_fract_z
_atom_site_U_iso_or_equiv
_atom_site_adp_type
_atom_site_occupancy
_atom_site_symmetry_multiplicity
_atom_site_calc_flag
_atom_site_refinement_flags
H19A H 0.120(2) 0.6678(13) 0.2461(13) 0.023(3) Uiso 1 1 d .
O8 O 0.26729(11) 0.78474(7) 0.12832(7) 0.02517(17) Uani 1 1 d .
O3 O 0.22393(11) 1.12969(7) 0.37333(7) 0.02436(16) Uani 1 1 d .
O4 O 0.30924(11) 1.24779(7) 0.14886(7) 0.02382(16) Uani 1 1 d .
O2 O 0.05092(11) 1.07661(7) 0.25520(7) 0.02388(16) Uani 1 1 d .
O1 O 0.19680(12) 0.86852(7) 0.42396(7) 0.02602(17) Uani 1 1 d .
O7 O 0.70741(13) 0.38001(7) 0.23389(8) 0.03054(19) Uani 1 1 d .
O5 O 0.64779(12) 0.91061(8) 0.12984(8) 0.03115(19) Uani 1 1 d .
O9 O 0.17305(13) 0.60239(8) 0.11794(8) 0.03150(19) Uani 1 1 d .
C1 C 0.28484(14) 0.94541(9) 0.33205(8) 0.01951(18) Uani 1 1 d .
C11 C 0.46864(14) 0.66480(8) 0.31571(8) 0.01969(18) Uani 1 1 d .
O6 O 0.68399(13) 0.67036(8) 0.43741(8) 0.0318(2) Uani 1 1 d .
C5 C 0.52436(14) 0.95603(9) 0.17519(9) 0.02108(18) Uani 1 1 d .
C16 C 0.39470(14) 0.61386(9) 0.24176(8) 0.02015(18) Uani 1 1 d .
C4 C 0.48261(15) 1.08131(9) 0.13201(9) 0.02194(19) Uani 1 1 d .
H4 H 0.5503 1.1275 0.0644 0.026 Uiso 1 1 calc R
C6 C 0.40946(14) 0.89094(8) 0.27821(8) 0.01879(17) Uani 1 1 d .
C19 C 0.22535(15) 0.66597(10) 0.18859(9) 0.0230(2) Uani 1 1 d .
C3 C 0.35281(14) 1.13388(9) 0.18383(8) 0.01957(18) Uani 1 1 d .
C12 C 0.62214(15) 0.61527(9) 0.36667(9) 0.02138(19) Uani 1 1 d .
N1 N 0.26247(14) 0.75390(8) 0.42814(8) 0.02599(19) Uani 1 1 d .
C14 C 0.63181(16) 0.47072(9) 0.26764(9) 0.0227(2) Uani 1 1 d .
C13 C 0.70495(15) 0.51773(9) 0.34360(9) 0.0232(2) Uani 1 1 d .
H13 H 0.8089 0.4842 0.3789 0.028 Uiso 1 1 calc R
C9 C 0.40729(17) 1.31865(10) 0.04543(10) 0.0271(2) Uani 1 1 d .
H9A H 0.5374 1.3260 0.0551 0.041 Uiso 1 1 calc R
H9B H 0.3550 1.3971 0.0240 0.041 Uiso 1 1 calc R
H9C H 0.3963 1.2810 -0.0134 0.041 Uiso 1 1 calc R
C15 C 0.47473(16) 0.51648(9) 0.21889(9) 0.0234(2) Uani 1 1 d .
H15 H 0.4228 0.4809 0.1701 0.028 Uiso 1 1 calc R
C10 C 0.38610(14) 0.76913(9) 0.34107(8) 0.01950(18) Uani 1 1 d .
C2 C 0.22624(14) 1.07137(8) 0.29083(8) 0.01875(18) Uani 1 1 d .
C18 C 0.88123(19) 0.33897(11) 0.27087(11) 0.0321(3) Uani 1 1 d .
H18A H 0.9699 0.4057 0.2514 0.048 Uiso 1 1 calc R
H18B H 0.9268 0.2805 0.2342 0.048 Uiso 1 1 calc R
H18C H 0.8655 0.3028 0.3522 0.048 Uiso 1 1 calc R
C7 C -0.09983(17) 1.02173(12) 0.33734(11) 0.0326(3) Uani 1 1 d .
H7A H -0.0975 0.9360 0.3518 0.049 Uiso 1 1 calc R
H7B H -0.2162 1.0507 0.3093 0.049 Uiso 1 1 calc R
H7C H -0.0886 1.0411 0.4069 0.049 Uiso 1 1 calc R
C17 C 0.82598(18) 0.61748(12) 0.50218(11) 0.0323(3) Uani 1 1 d .
H17A H 0.7896 0.5356 0.5438 0.048 Uiso 1 1 calc R
H17B H 0.8467 0.6613 0.5550 0.048 Uiso 1 1 calc R
H17C H 0.9396 0.6191 0.4525 0.048 Uiso 1 1 calc R
C8 C 0.40210(18) 1.14747(11) 0.40366(11) 0.0311(2) Uani 1 1 d .
H8A H 0.4671 1.0731 0.4192 0.047 Uiso 1 1 calc R
H8B H 0.3888 1.1742 0.4706 0.047 Uiso 1 1 calc R
H8C H 0.4724 1.2072 0.3419 0.047 Uiso 1 1 calc R
C22 C 0.00836(19) 0.64982(12) 0.06998(13) 0.0373(3) Uani 1 1 d .
H22A H -0.0955 0.6368 0.1302 0.045 Uiso 1 1 calc R
H22B H -0.0223 0.6077 0.0167 0.045 Uiso 1 1 calc R
C21 C 0.03332(18) 0.78096(12) 0.00933(11) 0.0332(3) Uani 1 1 d .
H21A H 0.1209 0.7935 -0.0592 0.040 Uiso 1 1 calc R
H21B H -0.0860 0.8137 -0.0130 0.040 Uiso 1 1 calc R
C20 C 0.10566(18) 0.84297(11) 0.08552(11) 0.0322(3) Uani 1 1 d .
H20A H 0.1371 0.9265 0.0436 0.039 Uiso 1 1 calc R
H20B H 0.0103 0.8409 0.1484 0.039 Uiso 1 1 calc R

loop_
_atom_site_aniso_label
_atom_site_aniso_U_11
_atom_site_aniso_U_22
_atom_site_aniso_U_33
_atom_site_aniso_U_23
_atom_site_aniso_U_13
_atom_site_aniso_U_12
O8 0.0261(4) 0.0214(3) 0.0287(4) -0.0055(3) -0.0115(3) 0.0044(3)
O3 0.0283(4) 0.0251(4) 0.0232(4) -0.0131(3) -0.0016(3) 0.0056(3)
O4 0.0288(4) 0.0171(3) 0.0233(4) -0.0032(3) -0.0010(3) 0.0039(3)
O2 0.0198(3) 0.0264(4) 0.0240(4) -0.0053(3) -0.0025(3) 0.0037(3)
O1 0.0331(4) 0.0205(3) 0.0207(3) -0.0028(3) 0.0039(3) 0.0080(3)
O7 0.0370(5) 0.0237(4) 0.0368(5) -0.0164(3) -0.0090(4) 0.0114(3)
O5 0.0276(4) 0.0272(4) 0.0374(5) -0.0121(3) 0.0088(3) 0.0040(3)
O9 0.0363(5) 0.0264(4) 0.0355(5) -0.0096(3) -0.0184(4) 0.0004(3)
C1 0.0226(4) 0.0182(4) 0.0176(4) -0.0053(3) -0.0021(3) 0.0043(3)
C11 0.0229(4) 0.0162(4) 0.0206(4) -0.0056(3) -0.0046(3) 0.0047(3)
O6 0.0356(5) 0.0318(4) 0.0396(5) -0.0219(4) -0.0219(4) 0.0160(3)
C5 0.0209(4) 0.0203(4) 0.0230(4) -0.0087(3) 0.0000(4) 0.0015(3)
C16 0.0227(4) 0.0185(4) 0.0190(4) -0.0043(3) -0.0045(3) 0.0021(3)
C4 0.0231(5) 0.0194(4) 0.0217(4) -0.0053(3) 0.0022(4) 0.0006(3)
C6 0.0197(4) 0.0179(4) 0.0195(4) -0.0067(3) -0.0023(3) 0.0034(3)
C19 0.0243(5) 0.0239(5) 0.0205(4) -0.0050(4) -0.0060(4) 0.0017(4)
C3 0.0228(4) 0.0171(4) 0.0187(4) -0.0051(3) -0.0026(3) 0.0020(3)
C12 0.0243(5) 0.0193(4) 0.0229(4) -0.0084(3) -0.0073(4) 0.0052(3)
N1 0.0329(5) 0.0186(4) 0.0240(4) -0.0036(3) -0.0005(4) 0.0082(3)
C14 0.0293(5) 0.0156(4) 0.0234(4) -0.0063(3) -0.0024(4) 0.0038(3)
C13 0.0262(5) 0.0187(4) 0.0258(5) -0.0072(4) -0.0065(4) 0.0070(4)
C9 0.0320(6) 0.0209(4) 0.0248(5) -0.0019(4) -0.0011(4) -0.0010(4)
C15 0.0288(5) 0.0204(4) 0.0226(4) -0.0082(4) -0.0053(4) 0.0030(4)
C10 0.0217(4) 0.0181(4) 0.0197(4) -0.0060(3) -0.0056(3) 0.0049(3)
C2 0.0211(4) 0.0178(4) 0.0177(4) -0.0062(3) -0.0013(3) 0.0042(3)
C18 0.0380(6) 0.0251(5) 0.0346(6) -0.0106(4) -0.0051(5) 0.0137(5)
C7 0.0211(5) 0.0364(6) 0.0358(6) -0.0056(5) 0.0019(4) 0.0012(4)
C17 0.0313(6) 0.0376(6) 0.0338(6) -0.0151(5) -0.0166(5) 0.0110(5)
C8 0.0368(6) 0.0326(6) 0.0298(5) -0.0161(5) -0.0099(5) 0.0030(5)
C22 0.0343(6) 0.0366(6) 0.0398(7) -0.0041(5) -0.0197(5) -0.0057(5)
C21 0.0306(6) 0.0362(6) 0.0302(6) -0.0024(5) -0.0137(5) -0.0013(5)
C20 0.0305(6) 0.0304(6) 0.0362(6) -0.0072(5) -0.0146(5) 0.0094(4)

loop_
_atom_type_symbol
_atom_type_description
_atom_type_scat_dispersion_real
_atom_type_scat_dispersion_imag
_atom_type_scat_source
C C 0.0033 0.0016 'International Tables Vol C Tables 4.2.6.8 and 6.1.1.4'
H H 0.0000 0.0000 'International Tables Vol C Tables 4.2.6.8 and 6.1.1.4'
N N 0.0061 0.0033 'International Tables Vol C Tables 4.2.6.8 and 6.1.1.4'
O O 0.0106 0.0060 'International Tables Vol C Tables 4.2.6.8 and 6.1.1.4'

loop_
_geom_angle_atom_site_label_1
_geom_angle_atom_site_label_2
_geom_angle_atom_site_label_3
_geom_angle
C19 O8 C20 110.77(9)
C2 O3 C8 113.80(8)
C3 O4 C9 116.64(9)
C2 O2 C7 117.41(9)
C1 O1 N1 107.38(8)
C14 O7 C18 117.65(9)
C19 O9 C22 110.22(10)
O1 C1 C6 111.18(9)
O1 C1 C2 121.48(9)
C6 C1 C2 126.82(9)
C12 C11 C16 119.15(9)
C12 C11 C10 119.68(9)
C16 C11 C10 121.17(9)
C12 O6 C17 118.35(9)
O5 C5 C6 122.94(10)
O5 C5 C4 122.40(10)
C6 C5 C4 114.64(9)
C15 C16 C11 120.17(9)
C15 C16 C19 120.72(9)
C11 C16 C19 119.10(9)
C3 C4 C5 123.10(10)
C3 C4 H4 118.5
C5 C4 H4 118.5
C1 C6 C10 104.11(9)
C1 C6 C5 121.78(9)
C10 C6 C5 134.02(9)
O9 C19 O8 110.98(9)
O9 C19 C16 110.25(9)
O8 C19 C16 108.05(9)
O9 C19 H19A 110.1(9)
O8 C19 H19A 105.3(9)
C16 C19 H19A 112.0(9)
O4 C3 C4 125.81(10)
O4 C3 C2 109.01(8)
C4 C3 C2 125.15(9)
O6 C12 C13 123.75(9)
O6 C12 C11 115.03(9)
C13 C12 C11 121.21(9)
C10 N1 O1 106.06(8)
O7 C14 C13 123.61(10)
O7 C14 C15 115.32(10)
C13 C14 C15 121.05(9)
C14 C13 C12 118.51(10)
C14 C13 H13 120.7
C12 C13 H13 120.7
O4 C9 H9A 109.5
O4 C9 H9B 109.5
H9A C9 H9B 109.5
O4 C9 H9C 109.5
H9A C9 H9C 109.5
H9B C9 H9C 109.5
C16 C15 C14 119.83(10)
C16 C15 H15 120.1
C14 C15 H15 120.1
N1 C10 C6 111.17(9)
N1 C10 C11 119.31(9)
C6 C10 C11 129.33(9)
O2 C2 O3 108.35(8)
O2 C2 C1 111.05(8)
O3 C2 C1 112.38(8)
O2 C2 C3 103.95(8)
O3 C2 C3 112.82(8)
C1 C2 C3 108.00(8)
O7 C18 H18A 109.5
O7 C18 H18B 109.5
H18A C18 H18B 109.5
O7 C18 H18C 109.5
H18A C18 H18C 109.5
H18B C18 H18C 109.5
O2 C7 H7A 109.5
O2 C7 H7B 109.5
H7A C7 H7B 109.5
O2 C7 H7C 109.5
H7A C7 H7C 109.5
H7B C7 H7C 109.5
O6 C17 H17A 109.5
O6 C17 H17B 109.5
H17A C17 H17B 109.5
O6 C17 H17C 109.5
H17A C17 H17C 109.5
H17B C17 H17C 109.5
O3 C8 H8A 109.5
O3 C8 H8B 109.5
H8A C8 H8B 109.5
O3 C8 H8C 109.5
H8A C8 H8C 109.5
H8B C8 H8C 109.5
O9 C22 C21 111.33(10)
O9 C22 H22A 109.4
C21 C22 H22A 109.4
O9 C22 H22B 109.4
C21 C22 H22B 109.4
H22A C22 H22B 108.0
C20 C21 C22 109.46(10)
C20 C21 H21A 109.8
C22 C21 H21A 109.8
C20 C21 H21B 109.8
C22 C21 H21B 109.8
H21A C21 H21B 108.2
O8 C20 C21 109.07(10)
O8 C20 H20A 109.9
C21 C20 H20A 109.9
O8 C20 H20B 109.9
C21 C20 H20B 109.9
H20A C20 H20B 108.3

loop_
_geom_bond_atom_site_label_1
_geom_bond_atom_site_label_2
_geom_bond_distance
O8 C19 1.4060(14)
O8 C20 1.4430(14)
O3 C2 1.4058(12)
O3 C8 1.4302(15)
O4 C3 1.3424(12)
O4 C9 1.4377(14)
O2 C2 1.3994(13)
O2 C7 1.4366(15)
O1 C1 1.3420(13)
O1 N1 1.4303(12)
O7 C14 1.3644(13)
O7 C18 1.4365(15)
O5 C5 1.2240(13)
O9 C19 1.4060(14)
O9 C22 1.4452(15)
C1 C6 1.3522(14)
C1 C2 1.5092(14)
C11 C12 1.3965(14)
C11 C16 1.4022(14)
C11 C10 1.4792(14)
O6 C12 1.3624(13)
O6 C17 1.4205(14)
C5 C6 1.4684(15)
C5 C4 1.4690(15)
C16 C15 1.3852(14)
C16 C19 1.5162(15)
C4 C3 1.3484(14)
C4 H4 0.9500
C6 C10 1.4291(14)
C19 H19A 1.002(15)
C3 C2 1.5362(14)
C12 C13 1.3960(14)
N1 C10 1.3103(14)
C14 C13 1.3921(15)
C14 C15 1.3953(15)
C13 H13 0.9500
C9 H9A 0.9800
C9 H9B 0.9800
C9 H9C 0.9800
C15 H15 0.9500
C18 H18A 0.9800
C18 H18B 0.9800
C18 H18C 0.9800
C7 H7A 0.9800
C7 H7B 0.9800
C7 H7C 0.9800
C17 H17A 0.9800
C17 H17B 0.9800
C17 H17C 0.9800
C8 H8A 0.9800
C8 H8B 0.9800
C8 H8C 0.9800
C22 C21 1.5195(19)
C22 H22A 0.9900
C22 H22B 0.9900
C21 C20 1.5063(18)
C21 H21A 0.9900
C21 H21B 0.9900
C20 H20A 0.9900
C20 H20B 0.9900

loop_
_geom_torsion_atom_site_label_1
_geom_torsion_atom_site_label_2
_geom_torsion_atom_site_label_3
_geom_torsion_atom_site_label_4
_geom_torsion
N1 O1 C1 C6 -2.80(12)
N1 O1 C1 C2 169.46(9)
C12 C11 C16 C15 -0.73(16)
C10 C11 C16 C15 179.74(10)
C12 C11 C16 C19 178.57(10)
C10 C11 C16 C19 -0.96(15)
O5 C5 C4 C3 -176.85(11)
C6 C5 C4 C3 1.70(15)
O1 C1 C6 C10 3.24(12)
C2 C1 C6 C10 -168.51(10)
O1 C1 C6 C5 -179.81(9)
C2 C1 C6 C5 8.44(17)
O5 C5 C6 C1 174.12(11)
C4 C5 C6 C1 -4.42(15)
O5 C5 C6 C10 -10.00(19)
C4 C5 C6 C10 171.46(11)
C22 O9 C19 O8 -62.07(13)
C22 O9 C19 C16 178.24(9)
C20 O8 C19 O9 65.17(12)
C20 O8 C19 C16 -173.84(9)
C15 C16 C19 O9 -0.52(14)
C11 C16 C19 O9 -179.81(9)
C15 C16 C19 O8 -121.96(11)
C11 C16 C19 O8 58.75(13)
C9 O4 C3 C4 1.63(16)
C9 O4 C3 C2 -176.48(9)
C5 C4 C3 O4 179.63(10)
C5 C4 C3 C2 -2.56(17)
C17 O6 C12 C13 -8.21(18)
C17 O6 C12 C11 172.88(11)
C16 C11 C12 O6 -179.79(10)
C10 C11 C12 O6 -0.25(15)
C16 C11 C12 C13 1.27(16)
C10 C11 C12 C13 -179.19(10)
C1 O1 N1 C10 1.07(12)
C18 O7 C14 C13 -6.16(17)
C18 O7 C14 C15 172.68(10)
O7 C14 C13 C12 176.12(10)
C15 C14 C13 C12 -2.65(17)
O6 C12 C13 C14 -178.44(11)
C11 C12 C13 C14 0.40(17)
C11 C16 C15 C14 -1.47(16)
C19 C16 C15 C14 179.24(10)
O7 C14 C15 C16 -175.66(10)
C13 C14 C15 C16 3.21(17)
O1 N1 C10 C6 0.94(12)
O1 N1 C10 C11 -174.45(9)
C1 C6 C10 N1 -2.56(12)
C5 C6 C10 N1 -178.95(11)
C1 C6 C10 C11 172.24(10)
C5 C6 C10 C11 -4.15(19)
C12 C11 C10 N1 -86.50(13)
C16 C11 C10 N1 93.03(13)
C12 C11 C10 C6 99.06(13)
C16 C11 C10 C6 -81.40(15)
C7 O2 C2 O3 -61.36(12)
C7 O2 C2 C1 62.52(12)
C7 O2 C2 C3 178.41(9)
C8 O3 C2 O2 -170.32(9)
C8 O3 C2 C1 66.60(12)
C8 O3 C2 C3 -55.79(12)
O1 C1 C2 O2 -65.66(12)
C6 C1 C2 O2 105.31(12)
O1 C1 C2 O3 55.88(13)
C6 C1 C2 O3 -133.14(11)
O1 C1 C2 C3 -179.03(9)
C6 C1 C2 C3 -8.06(14)
O4 C3 C2 O2 65.12(10)
C4 C3 C2 O2 -113.01(11)
O4 C3 C2 O3 -52.04(11)
C4 C3 C2 O3 129.84(11)
O4 C3 C2 C1 -176.86(8)
C4 C3 C2 C1 5.02(14)
C19 O9 C22 C21 55.39(15)
O9 C22 C21 C20 -51.16(16)
C19 O8 C20 C21 -59.76(13)
C22 C21 C20 O8 52.41(15)
